data_4031469
loop_
_publ_author_name
'Larina, T.B.'
'Bol'shakova, L.D.'
'Koz'min, P.A.'
'Surazhskaya, M.D.'
'Shubochkina, E.F.'

_publ_section_title
;
 The structure of ammonium tetrabromopalladate(II)
;
_journal_name_full
;
Russian Journal of Inorganic Chemistry (= Zhurnal Neorganicheskoi Khimii)
;
_journal_page_first 454
_journal_page_last 455
_journal_volume 33
_journal_year 1988
_chemical_formula_sum 'Br4 H8 N2 Pd'
_chemical_name_systematic '(N H4)2 (Pd Br4)'
_space_group_IT_number 123
_symmetry_space_group_name_Hall '-P 4 2'
_symmetry_space_group_name_H-M 'P 4/m m m'
_cell_angle_alpha 90
_cell_angle_beta 90
_cell_angle_gamma 90
_cell_formula_units_Z 1
_cell_length_a 7.5258
_cell_length_b 7.5258
_cell_length_c 4.446
_cell_volume 251.811
_citation_journal_id_ASTM RJICAQ
_cod_data_source_file Larina_RJICAQ_1988_1732.cif
_cod_data_source_block H8Br4N2Pd1
_cod_original_cell_volume 251.8111
_cod_original_formula_sum 'H8 Br4 N2 Pd1'
_cod_database_code 4031469

loop_
_symmetry_equiv_pos_as_xyz
x,y,z
-y,x,z
-x,-y,z
y,-x,z
x,-y,-z
y,x,-z
-x,y,-z
-y,-x,-z
-x,-y,-z
y,-x,-z
x,y,-z
-y,x,-z
-x,y,z
-y,-x,z
x,-y,z
y,x,z

loop_
_atom_site_label
_atom_site_type_symbol
_atom_site_fract_x
_atom_site_fract_y
_atom_site_fract_z
_atom_site_occupancy
_atom_site_U_iso_or_equiv
_atom_site_attached_hydrogens
Pd1 Pd+2 0 0 0 1 0.0 0
N1 N-3 0.5 0 0.5 1 0.0 4
Br1 Br-1 0.22903 0.22903 0 1 0.0 0
